data_7044992
loop_
_publ_author_name
'Hayakawa, Naoki'
'Sugahara, Tomohiro'
'Numata, Yasuyuki'
'Kawaai, Hotaka'
'Yamatani, Kenta'
'Nishimura, Shogo'
'Goda, Shun'
'Suzuki, Yuko'
'Tanikawa, Tomoharu'
'Nakai, Hidetaka'
'Hashizume, Daisuke'
'Sasamori, Takahiro'
'Tokitoh, Norihiro'
'Matsuo, Tsukasa'

_publ_section_title
;
 1,2-Dihalodigermenes bearing bulky Eind groups: synthesis,
 characterization, and conversion to halogermylenoids.
;
_journal_issue 3
_journal_name_full 'Dalton transactions (Cambridge, England : 2003)'
_journal_page_first 814
_journal_page_last 822
_journal_paper_doi 10.1039/c7dt03819d
_journal_volume 47
_journal_year 2018
_chemical_formula_moiety 'C56 H90 Br2 Ge2'
_chemical_formula_sum 'C56 H90 Br2 Ge2'
_chemical_formula_weight 1068.32
_chemical_melting_point 424.0(10)
_chemical_name_common (Eind)BrGe=GeBe(Eind)
_chemical_name_systematic dibromodigermene
_chemical_properties_physical ', Air-sensitive,Moisture-sensitive,Oxygen-sensitive'
_space_group_crystal_system triclinic
_space_group_IT_number 2
_space_group_name_Hall '-P 1'
_space_group_name_H-M_alt 'P -1'
_symmetry_space_group_name_Hall '-P 1'
_symmetry_space_group_name_H-M 'P -1'
_atom_sites_solution_hydrogens geom
_atom_sites_solution_primary direct
_atom_sites_solution_secondary difmap
_audit_update_record
;
2017-04-06 deposited with the CCDC.
2017-12-08 downloaded from the CCDC.
;
_cell_angle_alpha 97.1732(10)
_cell_angle_beta 93.3651(10)
_cell_angle_gamma 97.2483(11)
_cell_formula_units_Z 1
_cell_length_a 10.43530(14)
_cell_length_b 10.52080(14)
_cell_length_c 12.12440(14)
_cell_measurement_reflns_used 35324
_cell_measurement_temperature 100
_cell_measurement_theta_max 32.79
_cell_measurement_theta_min 2.76
_cell_volume 1306.38(3)
_computing_cell_refinement 'CrysAlisPro 1.171.39.3b (Rigaku OD, 2015)'
_computing_data_collection 'CrysAlisPro 1.171.39.3b (Rigaku OD, 2015)'
_computing_data_reduction 'CrysAlisPro 1.171.39.3b (Rigaku OD, 2015)'
_computing_molecular_graphics 'CrystalStructure 4.2.1'
_computing_publication_material 'CrystalStructure 4.2.1 (Rigaku, 2016)'
_computing_structure_refinement 'SHELXL97 (Sheldrick, 2008)'
_computing_structure_solution 'SIR2011 (Burla, et al., 2012)'
_diffrn_ambient_temperature 100
_diffrn_detector_area_resol_mean 5.811
_diffrn_measured_fraction_theta_full 0.998
_diffrn_measured_fraction_theta_max 0.999
_diffrn_measurement_device_type 'Rigaku XtaLAB P200'
_diffrn_measurement_method \w
_diffrn_radiation_type 'Mo K\a'
_diffrn_radiation_wavelength 0.71073
_diffrn_reflns_av_R_equivalents 0.0335
_diffrn_reflns_Laue_measured_fraction_full 0.998
_diffrn_reflns_Laue_measured_fraction_max 0.999
_diffrn_reflns_limit_h_max 14
_diffrn_reflns_limit_h_min -14
_diffrn_reflns_limit_k_max 14
_diffrn_reflns_limit_k_min -14
_diffrn_reflns_limit_l_max 17
_diffrn_reflns_limit_l_min -16
_diffrn_reflns_number 79445
_diffrn_reflns_point_group_measured_fraction_full 0.998
_diffrn_reflns_point_group_measured_fraction_max 0.999
_diffrn_reflns_theta_full 25.242
_diffrn_reflns_theta_max 30.000
_diffrn_reflns_theta_min 3.037
_diffrn_standards_number 0
_exptl_absorpt_coefficient_mu 2.718
_exptl_absorpt_correction_T_max 0.854
_exptl_absorpt_correction_T_min 0.816
_exptl_absorpt_correction_type multi-scan
_exptl_absorpt_process_details
;
CrysAlisPro 1.171.39.3b (Rigaku Oxford Diffraction, 2015)
Empirical absorption correction using spherical harmonics,
 implemented in SCALE3 ABSPACK scaling algorithm.
;
_exptl_crystal_colour yellow
_exptl_crystal_density_diffrn 1.358
_exptl_crystal_density_method 'not measured'
_exptl_crystal_description plate
_exptl_crystal_F_000 560.00
_exptl_crystal_recrystallization_method 'Re-crystallisation from solvent: THF'
_exptl_crystal_size_max 0.112
_exptl_crystal_size_mid 0.070
_exptl_crystal_size_min 0.058
_refine_diff_density_max 0.95
_refine_diff_density_min -0.51
_refine_ls_extinction_method none
_refine_ls_goodness_of_fit_ref 1.053
_refine_ls_hydrogen_treatment constr
_refine_ls_number_parameters 279
_refine_ls_number_reflns 7611
_refine_ls_number_restraints 0
_refine_ls_R_factor_all 0.0276
_refine_ls_R_factor_gt 0.0234
_refine_ls_shift/su_max 0.003
_refine_ls_structure_factor_coef Fsqd
_refine_ls_weighting_details 'w = 1/[\s^2^(Fo^2^)+(0.0290P)^2^+1.1579P] where P=(Fo^2^+2Fc^2^)/3'
_refine_ls_weighting_scheme calc
_refine_ls_wR_factor_gt 0.0616
_refine_ls_wR_factor_ref 0.0631
_reflns_Friedel_coverage 0.000
_reflns_number_gt 6867
_reflns_number_total 7611
_reflns_threshold_expression F^2^>2.0\s(F^2^)
_cod_data_source_file c7dt03819d3.cif
_cod_data_source_block Eind2Ge2Br2
_cod_depositor_comments
;
The following automatic conversions were performed:

'_chemical_melting_point' value '423-425' was changed to '424.0(10)'
- the average value was taken and precision was estimated.

Automatic conversion script
Id: cif_fix_values 4973 2017-02-22 13:04:09Z antanas 

 Adding full bibliography for 7044992--7044997.cif.
;
_cod_database_code 7044992
_shelxl_version_number 2013-4

loop_
_space_group_symop_id
_space_group_symop_operation_xyz
1 +X,+Y,+Z
2 -X,-Y,-Z

loop_
_atom_site_label
_atom_site_type_symbol
_atom_site_fract_x
_atom_site_fract_y
_atom_site_fract_z
_atom_site_U_iso_or_equiv
_atom_site_adp_type
_atom_site_occupancy
_atom_site_site_symmetry_order
_atom_site_calc_flag
_atom_site_refinement_flags_posn
_atom_site_refinement_flags_adp
Br1 Br 0.25189(2) 1.06428(2) 1.12346(2) 0.01765(4) Uani 1 1 d . .
Ge1 Ge 0.09733(2) 0.95181(2) 0.98341(2) 0.01022(4) Uani 1 1 d . .
C1 C 0.18209(12) 0.93932(12) 0.84102(11) 0.0087(2) Uani 1 1 d . .
C2 C 0.20618(13) 1.03636(12) 0.77064(11) 0.0086(2) Uani 1 1 d . .
C3 C 0.16401(13) 1.17164(12) 0.77809(11) 0.0091(2) Uani 1 1 d . .
C4 C 0.23637(13) 1.23206(13) 0.68438(11) 0.0109(2) Uani 1 1 d . .
H4A H 0.1783 1.2804 0.6432 0.013 Uiso 1 1 calc R U
H4B H 0.3131 1.2930 0.7174 0.013 Uiso 1 1 calc R U
C5 C 0.27920(13) 1.12166(13) 0.60391(11) 0.0095(2) Uani 1 1 d . .
C6 C 0.26940(13) 1.01070(12) 0.67322(11) 0.0091(2) Uani 1 1 d . .
C7 C 0.31202(13) 0.89192(13) 0.64392(11) 0.0101(2) Uani 1 1 d . .
H7 H 0.3563 0.8765 0.5783 0.012 Uiso 1 1 calc R U
C8 C 0.28873(13) 0.79607(12) 0.71228(11) 0.0090(2) Uani 1 1 d . .
C9 C 0.33722(13) 0.66550(12) 0.69745(11) 0.0093(2) Uani 1 1 d . .
C10 C 0.26189(13) 0.59410(13) 0.78274(11) 0.0105(2) Uani 1 1 d . .
H10A H 0.3195 0.5437 0.8220 0.013 Uiso 1 1 calc R U
H10B H 0.1882 0.5335 0.7437 0.013 Uiso 1 1 calc R U
C11 C 0.21088(13) 0.69579(12) 0.86854(11) 0.0089(2) Uani 1 1 d . .
C12 C 0.22262(12) 0.81717(12) 0.80870(11) 0.0086(2) Uani 1 1 d . .
C13 C 0.01539(13) 1.15398(13) 0.74948(12) 0.0120(2) Uani 1 1 d . .
H13A H -0.0032 1.1059 0.6735 0.014 Uiso 1 1 calc R U
H13B H -0.0264 1.0994 0.8017 0.014 Uiso 1 1 calc R U
C14 C -0.04832(15) 1.27753(15) 0.75394(14) 0.0194(3) Uani 1 1 d . .
H14A H -0.1405 1.2554 0.7293 0.023 Uiso 1 1 calc R U
H14B H -0.0062 1.3344 0.7048 0.023 Uiso 1 1 calc R U
H14C H -0.0391 1.3220 0.8306 0.023 Uiso 1 1 calc R U
C15 C 0.20156(13) 1.25516(13) 0.89219(11) 0.0113(2) Uani 1 1 d . .
H15A H 0.1769 1.3423 0.8880 0.014 Uiso 1 1 calc R U
H15B H 0.1505 1.2165 0.9489 0.014 Uiso 1 1 calc R U
C16 C 0.34547(14) 1.26955(14) 0.93130(12) 0.0153(3) Uani 1 1 d . .
H16A H 0.3746 1.1841 0.9247 0.018 Uiso 1 1 calc R U
H16B H 0.3582 1.3095 1.0093 0.018 Uiso 1 1 calc R U
H16C H 0.3957 1.3242 0.8850 0.018 Uiso 1 1 calc R U
C17 C 0.18455(14) 1.08095(14) 0.49859(12) 0.0137(3) Uani 1 1 d . .
H17A H 0.2147 1.0068 0.4536 0.016 Uiso 1 1 calc R U
H17B H 0.0984 1.0501 0.5227 0.016 Uiso 1 1 calc R U
C18 C 0.16793(18) 1.18467(17) 0.42317(14) 0.0233(3) Uani 1 1 d . .
H18A H 0.2518 1.2146 0.3964 0.028 Uiso 1 1 calc R U
H18B H 0.1347 1.2576 0.4653 0.028 Uiso 1 1 calc R U
H18C H 0.1066 1.1483 0.3594 0.028 Uiso 1 1 calc R U
C19 C 0.41722(14) 1.15718(14) 0.56734(12) 0.0130(2) Uani 1 1 d . .
H19A H 0.4333 1.0897 0.5071 0.016 Uiso 1 1 calc R U
H19B H 0.4203 1.2396 0.5355 0.016 Uiso 1 1 calc R U
C20 C 0.52712(15) 1.17161(16) 0.65878(13) 0.0192(3) Uani 1 1 d . .
H20A H 0.5292 1.0891 0.6880 0.023 Uiso 1 1 calc R U
H20B H 0.5129 1.2382 0.7192 0.023 Uiso 1 1 calc R U
H20C H 0.6098 1.1968 0.6279 0.023 Uiso 1 1 calc R U
C21 C 0.31213(14) 0.59486(14) 0.57702(12) 0.0139(3) Uani 1 1 d . .
H21A H 0.3706 0.6408 0.5291 0.017 Uiso 1 1 calc R U
H21B H 0.3361 0.5067 0.5764 0.017 Uiso 1 1 calc R U
C22 C 0.17359(17) 0.58338(17) 0.52495(14) 0.0224(3) Uani 1 1 d . .
H22A H 0.1469 0.6697 0.5276 0.027 Uiso 1 1 calc R U
H22B H 0.1154 0.5300 0.5666 0.027 Uiso 1 1 calc R U
H22C H 0.1696 0.5431 0.4472 0.027 Uiso 1 1 calc R U
C23 C 0.48531(13) 0.68920(14) 0.72959(12) 0.0138(3) Uani 1 1 d . .
H23A H 0.5261 0.7496 0.6814 0.017 Uiso 1 1 calc R U
H23B H 0.4999 0.7327 0.8074 0.017 Uiso 1 1 calc R U
C24 C 0.55485(16) 0.56917(17) 0.72042(16) 0.0229(3) Uani 1 1 d . .
H24A H 0.5513 0.5312 0.6421 0.028 Uiso 1 1 calc R U
H24B H 0.5123 0.5058 0.7639 0.028 Uiso 1 1 calc R U
H24C H 0.6455 0.5936 0.7493 0.028 Uiso 1 1 calc R U
C25 C 0.07086(13) 0.64479(13) 0.89328(12) 0.0125(2) Uani 1 1 d . .
H25A H 0.0692 0.5547 0.9094 0.015 Uiso 1 1 calc R U
H25B H 0.0489 0.6971 0.9615 0.015 Uiso 1 1 calc R U
C26 C -0.03412(14) 0.64700(15) 0.80084(14) 0.0184(3) Uani 1 1 d . .
H26A H -0.0088 0.6046 0.7303 0.022 Uiso 1 1 calc R U
H26B H -0.0450 0.7368 0.7933 0.022 Uiso 1 1 calc R U
H26C H -0.1160 0.6011 0.8194 0.022 Uiso 1 1 calc R U
C27 C 0.29769(14) 0.72422(13) 0.97927(12) 0.0128(2) Uani 1 1 d . .
H27A H 0.3867 0.7566 0.9623 0.015 Uiso 1 1 calc R U
H27B H 0.2656 0.7946 1.0276 0.015 Uiso 1 1 calc R U
C28 C 0.30454(16) 0.61012(15) 1.04504(13) 0.0181(3) Uani 1 1 d . .
H28A H 0.3450 0.5432 1.0016 0.022 Uiso 1 1 calc R U
H28B H 0.2168 0.5745 1.0599 0.022 Uiso 1 1 calc R U
H28C H 0.3562 0.6395 1.1158 0.022 Uiso 1 1 calc R U

loop_
_atom_site_aniso_label
_atom_site_aniso_U_11
_atom_site_aniso_U_22
_atom_site_aniso_U_33
_atom_site_aniso_U_23
_atom_site_aniso_U_13
_atom_site_aniso_U_12
Br1 0.01991(8) 0.01777(8) 0.01359(7) 0.00007(5) -0.00032(5) -0.00122(5)
Ge1 0.01201(7) 0.00974(7) 0.00921(7) 0.00099(5) 0.00410(5) 0.00137(5)
C1 0.0100(5) 0.0082(5) 0.0081(5) 0.0012(4) 0.0027(4) 0.0007(4)
C2 0.0102(5) 0.0061(5) 0.0094(5) 0.0012(4) 0.0013(4) 0.0006(4)
C3 0.0116(6) 0.0062(5) 0.0100(6) 0.0019(4) 0.0026(4) 0.0016(4)
C4 0.0147(6) 0.0067(5) 0.0119(6) 0.0025(4) 0.0045(5) 0.0013(4)
C5 0.0122(6) 0.0074(5) 0.0094(6) 0.0023(4) 0.0030(4) 0.0007(4)
C6 0.0111(6) 0.0073(5) 0.0090(6) 0.0021(4) 0.0022(4) 0.0001(4)
C7 0.0127(6) 0.0090(6) 0.0091(6) 0.0012(4) 0.0041(4) 0.0014(4)
C8 0.0102(6) 0.0067(5) 0.0099(6) 0.0004(4) 0.0016(4) 0.0008(4)
C9 0.0118(6) 0.0067(5) 0.0099(6) 0.0010(4) 0.0031(4) 0.0023(4)
C10 0.0131(6) 0.0071(5) 0.0116(6) 0.0019(4) 0.0032(5) 0.0011(4)
C11 0.0111(6) 0.0070(5) 0.0091(5) 0.0024(4) 0.0020(4) 0.0015(4)
C12 0.0092(5) 0.0073(5) 0.0092(5) 0.0018(4) 0.0015(4) 0.0002(4)
C13 0.0116(6) 0.0123(6) 0.0127(6) 0.0029(5) 0.0022(5) 0.0020(5)
C14 0.0167(7) 0.0177(7) 0.0252(8) 0.0037(6) -0.0005(6) 0.0076(5)
C15 0.0139(6) 0.0085(6) 0.0116(6) 0.0007(5) 0.0027(5) 0.0015(5)
C16 0.0154(6) 0.0137(6) 0.0157(7) 0.0002(5) -0.0001(5) 0.0003(5)
C17 0.0167(6) 0.0132(6) 0.0110(6) 0.0024(5) 0.0007(5) 0.0008(5)
C18 0.0354(9) 0.0201(8) 0.0156(7) 0.0065(6) -0.0026(6) 0.0066(7)
C19 0.0142(6) 0.0117(6) 0.0136(6) 0.0031(5) 0.0057(5) 0.0000(5)
C20 0.0136(6) 0.0223(7) 0.0206(7) 0.0009(6) 0.0028(5) -0.0008(5)
C21 0.0195(7) 0.0106(6) 0.0118(6) 0.0002(5) 0.0037(5) 0.0027(5)
C22 0.0258(8) 0.0233(8) 0.0155(7) -0.0027(6) -0.0050(6) 0.0022(6)
C23 0.0112(6) 0.0140(6) 0.0171(6) 0.0035(5) 0.0028(5) 0.0027(5)
C24 0.0171(7) 0.0220(8) 0.0327(9) 0.0074(7) 0.0039(6) 0.0094(6)
C25 0.0131(6) 0.0103(6) 0.0153(6) 0.0050(5) 0.0052(5) 0.0015(5)
C26 0.0121(6) 0.0173(7) 0.0262(8) 0.0069(6) -0.0004(5) 0.0004(5)
C27 0.0161(6) 0.0108(6) 0.0116(6) 0.0021(5) -0.0004(5) 0.0026(5)
C28 0.0236(7) 0.0163(7) 0.0153(7) 0.0057(5) -0.0031(5) 0.0049(6)

loop_
_atom_type_symbol
_atom_type_description
_atom_type_scat_dispersion_real
_atom_type_scat_dispersion_imag
_atom_type_scat_source
C C 0.0033 0.0016
;
International Tables for Crystallography
(Vol. C, Tables 4.2.6.8 and 6.1.1.4)
;
H H 0.0000 0.0000
;
International Tables for Crystallography
(Vol. C, Table 6.1.1.4)
;
Br Br -0.2901 2.4595
;
International Tables for Crystallography
(Vol. C, Tables 4.2.6.8 and 6.1.1.4)
;
Ge Ge 0.1547 1.8001
;
International Tables for Crystallography
(Vol. C, Tables 4.2.6.8 and 6.1.1.4)
;

loop_
_geom_angle_atom_site_label_1
_geom_angle_atom_site_label_2
_geom_angle_atom_site_label_3
_geom_angle
_geom_angle_site_symmetry_3
C1 Ge1 Br1 107.48(4) .
C1 Ge1 Ge1 125.38(4) 2_577
Br1 Ge1 Ge1 104.276(9) 2_577
C2 C1 C12 118.00(11) .
C2 C1 Ge1 127.90(10) .
C12 C1 Ge1 114.10(9) .
C6 C2 C1 120.04(12) .
C6 C2 C3 110.01(11) .
C1 C2 C3 129.79(12) .
C2 C3 C15 113.86(11) .
C2 C3 C13 107.53(11) .
C15 C3 C13 111.17(11) .
C2 C3 C4 102.83(10) .
C15 C3 C4 110.77(11) .
C13 C3 C4 110.34(11) .
C5 C4 C3 108.57(10) .
C5 C4 H4A 110.0 .
C3 C4 H4A 110.0 .
C5 C4 H4B 110.0 .
C3 C4 H4B 110.0 .
H4A C4 H4B 108.4 .
C6 C5 C19 112.99(11) .
C6 C5 C17 107.92(11) .
C19 C5 C17 108.86(11) .
C6 C5 C4 102.10(10) .
C19 C5 C4 112.27(11) .
C17 C5 C4 112.57(11) .
C7 C6 C2 121.52(12) .
C7 C6 C5 125.29(12) .
C2 C6 C5 113.13(11) .
C8 C7 C6 118.88(12) .
C8 C7 H7 120.6 .
C6 C7 H7 120.6 .
C7 C8 C12 121.12(12) .
C7 C8 C9 125.61(12) .
C12 C8 C9 113.14(11) .
C8 C9 C21 113.29(11) .
C8 C9 C10 101.85(10) .
C21 C9 C10 113.08(11) .
C8 C9 C23 107.26(11) .
C21 C9 C23 109.12(11) .
C10 C9 C23 112.01(11) .
C9 C10 C11 108.98(10) .
C9 C10 H10A 109.9 .
C11 C10 H10A 109.9 .
C9 C10 H10B 109.9 .
C11 C10 H10B 109.9 .
H10A C10 H10B 108.3 .
C12 C11 C27 109.31(11) .
C12 C11 C25 114.71(11) .
C27 C11 C25 109.11(11) .
C12 C11 C10 102.39(10) .
C27 C11 C10 111.84(11) .
C25 C11 C10 109.40(11) .
C8 C12 C1 120.38(12) .
C8 C12 C11 110.22(11) .
C1 C12 C11 129.34(11) .
C14 C13 C3 116.49(12) .
C14 C13 H13A 108.2 .
C3 C13 H13A 108.2 .
C14 C13 H13B 108.2 .
C3 C13 H13B 108.2 .
H13A C13 H13B 107.3 .
C13 C14 H14A 109.5 .
C13 C14 H14B 109.5 .
H14A C14 H14B 109.5 .
C13 C14 H14C 109.5 .
H14A C14 H14C 109.5 .
H14B C14 H14C 109.5 .
C16 C15 C3 114.82(11) .
C16 C15 H15A 108.6 .
C3 C15 H15A 108.6 .
C16 C15 H15B 108.6 .
C3 C15 H15B 108.6 .
H15A C15 H15B 107.5 .
C15 C16 H16A 109.5 .
C15 C16 H16B 109.5 .
H16A C16 H16B 109.5 .
C15 C16 H16C 109.5 .
H16A C16 H16C 109.5 .
H16B C16 H16C 109.5 .
C18 C17 C5 116.54(12) .
C18 C17 H17A 108.2 .
C5 C17 H17A 108.2 .
C18 C17 H17B 108.2 .
C5 C17 H17B 108.2 .
H17A C17 H17B 107.3 .
C17 C18 H18A 109.5 .
C17 C18 H18B 109.5 .
H18A C18 H18B 109.5 .
C17 C18 H18C 109.5 .
H18A C18 H18C 109.5 .
H18B C18 H18C 109.5 .
C20 C19 C5 115.81(12) .
C20 C19 H19A 108.3 .
C5 C19 H19A 108.3 .
C20 C19 H19B 108.3 .
C5 C19 H19B 108.3 .
H19A C19 H19B 107.4 .
C19 C20 H20A 109.5 .
C19 C20 H20B 109.5 .
H20A C20 H20B 109.5 .
C19 C20 H20C 109.5 .
H20A C20 H20C 109.5 .
H20B C20 H20C 109.5 .
C22 C21 C9 116.04(12) .
C22 C21 H21A 108.3 .
C9 C21 H21A 108.3 .
C22 C21 H21B 108.3 .
C9 C21 H21B 108.3 .
H21A C21 H21B 107.4 .
C21 C22 H22A 109.5 .
C21 C22 H22B 109.5 .
H22A C22 H22B 109.5 .
C21 C22 H22C 109.5 .
H22A C22 H22C 109.5 .
H22B C22 H22C 109.5 .
C24 C23 C9 116.11(12) .
C24 C23 H23A 108.3 .
C9 C23 H23A 108.3 .
C24 C23 H23B 108.3 .
C9 C23 H23B 108.3 .
H23A C23 H23B 107.4 .
C23 C24 H24A 109.5 .
C23 C24 H24B 109.5 .
H24A C24 H24B 109.5 .
C23 C24 H24C 109.5 .
H24A C24 H24C 109.5 .
H24B C24 H24C 109.5 .
C26 C25 C11 115.79(12) .
C26 C25 H25A 108.3 .
C11 C25 H25A 108.3 .
C26 C25 H25B 108.3 .
C11 C25 H25B 108.3 .
H25A C25 H25B 107.4 .
C25 C26 H26A 109.5 .
C25 C26 H26B 109.5 .
H26A C26 H26B 109.5 .
C25 C26 H26C 109.5 .
H26A C26 H26C 109.5 .
H26B C26 H26C 109.5 .
C28 C27 C11 115.89(12) .
C28 C27 H27A 108.3 .
C11 C27 H27A 108.3 .
C28 C27 H27B 108.3 .
C11 C27 H27B 108.3 .
H27A C27 H27B 107.4 .
C27 C28 H28A 109.5 .
C27 C28 H28B 109.5 .
H28A C28 H28B 109.5 .
C27 C28 H28C 109.5 .
H28A C28 H28C 109.5 .
H28B C28 H28C 109.5 .

loop_
_geom_bond_atom_site_label_1
_geom_bond_atom_site_label_2
_geom_bond_distance
_geom_bond_site_symmetry_2
Br1 Ge1 2.3622(2) .
Ge1 C1 1.9830(13) .
Ge1 Ge1 2.4145(3) 2_577
C1 C2 1.4183(17) .
C1 C12 1.4195(18) .
C2 C6 1.4001(18) .
C2 C3 1.5356(18) .
C3 C15 1.5444(19) .
C3 C13 1.5518(19) .
C3 C4 1.5572(18) .
C4 C5 1.5492(18) .
C4 H4A 0.9900 .
C4 H4B 0.9900 .
C5 C6 1.5180(18) .
C5 C19 1.5463(19) .
C5 C17 1.549(2) .
C6 C7 1.3906(18) .
C7 C8 1.3905(18) .
C7 H7 0.9500 .
C8 C12 1.4002(18) .
C8 C9 1.5165(18) .
C9 C21 1.5453(19) .
C9 C10 1.5466(18) .
C9 C23 1.5524(19) .
C10 C11 1.5624(18) .
C10 H10A 0.9900 .
C10 H10B 0.9900 .
C11 C12 1.5408(18) .
C11 C27 1.5496(19) .
C11 C25 1.5513(19) .
C13 C14 1.530(2) .
C13 H13A 0.9900 .
C13 H13B 0.9900 .
C14 H14A 0.9800 .
C14 H14B 0.9800 .
C14 H14C 0.9800 .
C15 C16 1.531(2) .
C15 H15A 0.9900 .
C15 H15B 0.9900 .
C16 H16A 0.9800 .
C16 H16B 0.9800 .
C16 H16C 0.9800 .
C17 C18 1.528(2) .
C17 H17A 0.9900 .
C17 H17B 0.9900 .
C18 H18A 0.9800 .
C18 H18B 0.9800 .
C18 H18C 0.9800 .
C19 C20 1.527(2) .
C19 H19A 0.9900 .
C19 H19B 0.9900 .
C20 H20A 0.9800 .
C20 H20B 0.9800 .
C20 H20C 0.9800 .
C21 C22 1.527(2) .
C21 H21A 0.9900 .
C21 H21B 0.9900 .
C22 H22A 0.9800 .
C22 H22B 0.9800 .
C22 H22C 0.9800 .
C23 C24 1.529(2) .
C23 H23A 0.9900 .
C23 H23B 0.9900 .
C24 H24A 0.9800 .
C24 H24B 0.9800 .
C24 H24C 0.9800 .
C25 C26 1.525(2) .
C25 H25A 0.9900 .
C25 H25B 0.9900 .
C26 H26A 0.9800 .
C26 H26B 0.9800 .
C26 H26C 0.9800 .
C27 C28 1.528(2) .
C27 H27A 0.9900 .
C27 H27B 0.9900 .
C28 H28A 0.9800 .
C28 H28B 0.9800 .
C28 H28C 0.9800 .

loop_
_geom_torsion_atom_site_label_1
_geom_torsion_atom_site_label_2
_geom_torsion_atom_site_label_3
_geom_torsion_atom_site_label_4
_geom_torsion
C12 C1 C2 C6 -0.64(19)
Ge1 C1 C2 C6 179.07(10)
C12 C1 C2 C3 174.18(13)
Ge1 C1 C2 C3 -6.1(2)
C6 C2 C3 C15 -131.18(12)
C1 C2 C3 C15 53.59(18)
C6 C2 C3 C13 105.18(12)
C1 C2 C3 C13 -70.04(17)
C6 C2 C3 C4 -11.29(14)
C1 C2 C3 C4 173.49(13)
C2 C3 C4 C5 17.94(14)
C15 C3 C4 C5 139.95(11)
C13 C3 C4 C5 -96.51(13)
C3 C4 C5 C6 -17.58(13)
C3 C4 C5 C19 -138.86(11)
C3 C4 C5 C17 97.88(13)
C1 C2 C6 C7 -1.2(2)
C3 C2 C6 C7 -176.96(12)
C1 C2 C6 C5 176.11(12)
C3 C2 C6 C5 0.35(16)
C19 C5 C6 C7 -51.25(18)
C17 C5 C6 C7 69.16(17)
C4 C5 C6 C7 -172.03(13)
C19 C5 C6 C2 131.56(12)
C17 C5 C6 C2 -108.03(13)
C4 C5 C6 C2 10.78(15)
C2 C6 C7 C8 1.3(2)
C5 C6 C7 C8 -175.71(12)
C6 C7 C8 C12 0.5(2)
C6 C7 C8 C9 -175.08(13)
C7 C8 C9 C21 -48.52(18)
C12 C8 C9 C21 135.56(12)
C7 C8 C9 C10 -170.27(13)
C12 C8 C9 C10 13.81(15)
C7 C8 C9 C23 71.95(16)
C12 C8 C9 C23 -103.97(13)
C8 C9 C10 C11 -18.55(13)
C21 C9 C10 C11 -140.45(11)
C23 C9 C10 C11 95.76(13)
C9 C10 C11 C12 16.76(13)
C9 C10 C11 C27 -100.16(13)
C9 C10 C11 C25 138.83(11)
C7 C8 C12 C1 -2.4(2)
C9 C8 C12 C1 173.74(12)
C7 C8 C12 C11 -179.78(12)
C9 C8 C12 C11 -3.65(15)
C2 C1 C12 C8 2.40(19)
Ge1 C1 C12 C8 -177.35(10)
C2 C1 C12 C11 179.23(12)
Ge1 C1 C12 C11 -0.53(18)
C27 C11 C12 C8 110.57(12)
C25 C11 C12 C8 -126.54(12)
C10 C11 C12 C8 -8.15(14)
C27 C11 C12 C1 -66.52(17)
C25 C11 C12 C1 56.38(18)
C10 C11 C12 C1 174.76(13)
C2 C3 C13 C14 178.91(12)
C15 C3 C13 C14 53.65(16)
C4 C3 C13 C14 -69.66(15)
C2 C3 C15 C16 54.09(15)
C13 C3 C15 C16 175.73(11)
C4 C3 C15 C16 -61.22(15)
C6 C5 C17 C18 173.46(13)
C19 C5 C17 C18 -63.58(16)
C4 C5 C17 C18 61.57(16)
C6 C5 C19 C20 -47.50(16)
C17 C5 C19 C20 -167.37(12)
C4 C5 C19 C20 67.31(15)
C8 C9 C21 C22 -50.94(17)
C10 C9 C21 C22 64.29(16)
C23 C9 C21 C22 -170.35(12)
C8 C9 C23 C24 -179.89(13)
C21 C9 C23 C24 -56.81(16)
C10 C9 C23 C24 69.17(16)
C12 C11 C25 C26 40.84(16)
C27 C11 C25 C26 163.84(12)
C10 C11 C25 C26 -73.51(15)
C12 C11 C27 C28 -175.80(12)
C25 C11 C27 C28 58.04(16)
C10 C11 C27 C28 -63.14(16)
